data_4024411
loop_
_publ_author_name
'Dusan Hesek'
'Mijoon Lee'
'Bruce C. Noll'
'Jed F. Fisher'
'Shahriar Mobashery'

_publ_contact_author_address
;University of Notre Dame
Department of Chemistry and Biochemistry
251 Nieuwland Science Hall
Notre Dame, IN 46556-5670
USA
;
_publ_contact_author_email mobashery@nd.edu
_publ_contact_author_fax 1(574)6316652
_publ_contact_author_name 'Professor Shahriar Mobashery'
_publ_contact_author_phone 1(574)6312933
_publ_section_title
;
Complications from Dual Roles of Sodium Hydride as a Base and as a Reducing
Agent
;
_journal_name_full 'Journal of Organic Chemistry'
_journal_page_first 2567
_journal_page_last 2570
_journal_paper_doi 10.1021/jo802706d
_journal_volume 74
_journal_year 2009
_chemical_compound_source synthesized
_chemical_formula_moiety 'C16 H20 N, Br'
_chemical_formula_sum 'C16 H20 Br N'
_chemical_formula_weight 306.24
_space_group_IT_number 14
_symmetry_cell_setting monoclinic
_symmetry_Int_Tables_number 14
_symmetry_space_group_name_Hall '-P 2ybc'
_symmetry_space_group_name_H-M 'P 1 21/c 1'
_atom_sites_solution_hydrogens geom
_atom_sites_solution_primary direct
_atom_sites_solution_secondary difmap
_audit_creation_method SHELXL-97
_cell_angle_alpha 90.00
_cell_angle_beta 91.4850(10)
_cell_angle_gamma 90.00
_cell_formula_units_Z 4
_cell_length_a 12.9824(3)
_cell_length_b 10.2376(2)
_cell_length_c 10.7952(2)
_cell_measurement_reflns_used 9966
_cell_measurement_temperature 100(2)
_cell_measurement_theta_max 69.2364
_cell_measurement_theta_min 3.4053
_cell_volume 1434.29(5)
_computing_cell_refinement 'APEX2/SAINT (Bruker, 2007)'
_computing_data_collection 'APEX2 (Bruker, 2007)'
_computing_data_reduction 'SAINT/XPREP (Bruker, 2007; Sheldrick, 2008)'
_computing_molecular_graphics 'XP (Sheldrick, 2008)'
_computing_publication_material 'XCIF (Sheldrick, 2008)/enCIFer (CCDC, 2005)'
_computing_structure_refinement 'XL (Sheldrick, 2008)'
_computing_structure_solution 'XS (Sheldrick, 2008)'
_diffrn_ambient_temperature 100(2)
_diffrn_detector_area_resol_mean 8.33
_diffrn_measured_fraction_theta_full 0.953
_diffrn_measured_fraction_theta_max 0.953
_diffrn_measurement_device_type 'Bruker SMART Apex CCD diffractometer'
_diffrn_measurement_method '\f and \w scans'
_diffrn_radiation_monochromator graphite
_diffrn_radiation_probe x-ray
_diffrn_radiation_type CuK\a
_diffrn_radiation_wavelength 1.54178
_diffrn_reflns_av_R_equivalents 0.0206
_diffrn_reflns_av_sigmaI/netI 0.0146
_diffrn_reflns_limit_h_max 15
_diffrn_reflns_limit_h_min -15
_diffrn_reflns_limit_k_max 12
_diffrn_reflns_limit_k_min -12
_diffrn_reflns_limit_l_max 10
_diffrn_reflns_limit_l_min -12
_diffrn_reflns_number 17289
_diffrn_reflns_theta_full 69.70
_diffrn_reflns_theta_max 69.70
_diffrn_reflns_theta_min 3.41
_diffrn_source 'fine-focus sealed tube'
_diffrn_source_type 'Siemens KFFCU2K-90'
_exptl_absorpt_coefficient_mu 3.744
_exptl_absorpt_correction_T_max 0.68
_exptl_absorpt_correction_T_min 0.31
_exptl_absorpt_correction_type multi-scan
_exptl_absorpt_process_details 'Sheldrick, G. M. (2008) SADABS. University of G\"ottingen, Germany.'
_exptl_crystal_colour 'clear colorless'
_exptl_crystal_density_diffrn 1.418
_exptl_crystal_density_method 'not measured'
_exptl_crystal_description parallelepiped
_exptl_crystal_F_000 632
_exptl_crystal_size_max 0.40
_exptl_crystal_size_mid 0.17
_exptl_crystal_size_min 0.10
_refine_diff_density_max 0.323
_refine_diff_density_min -0.198
_refine_diff_density_rms 0.048
_refine_ls_extinction_method none
_refine_ls_goodness_of_fit_ref 1.079
_refine_ls_hydrogen_treatment constr
_refine_ls_matrix_type full
_refine_ls_number_parameters 165
_refine_ls_number_reflns 2579
_refine_ls_number_restraints 0
_refine_ls_restrained_S_all 1.079
_refine_ls_R_factor_all 0.0215
_refine_ls_R_factor_gt 0.0209
_refine_ls_shift/su_max 0.001
_refine_ls_shift/su_mean 0.000
_refine_ls_structure_factor_coef Fsqd
_refine_ls_weighting_details 'calc w=1/[\s^2^(Fo^2^)+(0.0267P)^2^+0.9166P] where P=(Fo^2^+2Fc^2^)/3'
_refine_ls_weighting_scheme calc
_refine_ls_wR_factor_gt 0.0534
_refine_ls_wR_factor_ref 0.0538
_reflns_number_gt 2521
_reflns_number_total 2579
_reflns_threshold_expression >2sigma(I)
_cod_data_source_file jo802706d_si_001.cif
_cod_data_source_block compound_3
_cod_original_sg_symbol_H-M 'P 21/c'
_cod_database_code 4024411

loop_
_symmetry_equiv_pos_as_xyz
'x, y, z'
'-x, y+1/2, -z+1/2'
'-x, -y, -z'
'x, -y-1/2, z-1/2'

loop_
_atom_site_label
_atom_site_type_symbol
_atom_site_fract_x
_atom_site_fract_y
_atom_site_fract_z
_atom_site_U_iso_or_equiv
_atom_site_adp_type
_atom_site_occupancy
_atom_site_symmetry_multiplicity
_atom_site_calc_flag
_atom_site_refinement_flags
_atom_site_disorder_assembly
_atom_site_disorder_group
Br1 Br 0.712740(12) 0.051414(15) 0.434127(14) 0.02031(8) Uani 1 1 d . . .
N1 N 0.80445(10) 0.40762(13) 0.57019(11) 0.0152(3) Uani 1 1 d . . .
C1 C 0.54844(13) 0.64259(19) 0.27905(19) 0.0333(4) Uani 1 1 d . . .
H1 H 0.5184 0.6959 0.2184 0.040 Uiso 1 1 calc R . .
C2 C 0.56813(13) 0.69171(18) 0.39658(19) 0.0320(4) Uani 1 1 d . . .
H2 H 0.5519 0.7780 0.4146 0.038 Uiso 1 1 calc R . .
C3 C 0.61231(12) 0.61192(17) 0.48797(17) 0.0255(4) Uani 1 1 d . . .
H3 H 0.6240 0.6444 0.5676 0.031 Uiso 1 1 calc R . .
C4 C 0.63912(11) 0.48335(16) 0.46041(15) 0.0190(3) Uani 1 1 d . . .
C5 C 0.68661(11) 0.39496(15) 0.55795(14) 0.0180(3) Uani 1 1 d . . .
H5A H 0.6693 0.3051 0.5378 0.022 Uiso 1 1 calc R . .
H5B H 0.6569 0.4151 0.6372 0.022 Uiso 1 1 calc R . .
C6 C 0.84010(12) 0.30396(15) 0.66432(14) 0.0170(3) Uani 1 1 d . . .
H6A H 0.8007 0.3136 0.7389 0.020 Uiso 1 1 calc R . .
H6B H 0.8254 0.2181 0.6303 0.020 Uiso 1 1 calc R . .
C7 C 0.95321(12) 0.31219(14) 0.69826(14) 0.0170(3) Uani 1 1 d . . .
C8 C 1.02636(13) 0.24376(15) 0.63108(15) 0.0205(3) Uani 1 1 d . . .
H8 H 1.0049 0.1905 0.5655 0.025 Uiso 1 1 calc R . .
C9 C 1.13067(13) 0.25435(16) 0.66108(16) 0.0241(4) Uani 1 1 d . . .
H9 H 1.1787 0.2092 0.6151 0.029 Uiso 1 1 calc R . .
C10 C 1.16312(13) 0.33238(16) 0.75969(16) 0.0244(4) Uani 1 1 d . . .
H10 H 1.2330 0.3401 0.7794 0.029 Uiso 1 1 calc R . .
C11 C 0.61902(13) 0.43524(17) 0.34158(17) 0.0231(4) Uani 1 1 d . . .
H11 H 0.6363 0.3495 0.3227 0.028 Uiso 1 1 calc R . .
C12 C 0.57328(13) 0.5142(2) 0.25091(18) 0.0298(4) Uani 1 1 d . . .
H12 H 0.5594 0.4813 0.1719 0.036 Uiso 1 1 calc R . .
C13 C 1.09118(13) 0.39920(16) 0.82920(15) 0.0225(3) Uani 1 1 d . . .
H13 H 1.1129 0.4506 0.8959 0.027 Uiso 1 1 calc R . .
C14 C 0.98696(12) 0.38897(15) 0.79868(14) 0.0194(3) Uani 1 1 d . . .
H14 H 0.9391 0.4336 0.8454 0.023 Uiso 1 1 calc R . .
C15 C 0.85302(12) 0.38317(15) 0.44836(14) 0.0181(3) Uani 1 1 d . . .
H15A H 0.8301 0.4482 0.3898 0.027 Uiso 1 1 calc R . .
H15B H 0.8335 0.2981 0.4186 0.027 Uiso 1 1 calc R . .
H15C H 0.9266 0.3875 0.4585 0.027 Uiso 1 1 calc R . .
C16 C 0.83147(13) 0.54101(14) 0.61675(16) 0.0192(3) Uani 1 1 d . . .
H16A H 0.9049 0.5483 0.6268 0.029 Uiso 1 1 calc R . .
H16B H 0.8000 0.5552 0.6951 0.029 Uiso 1 1 calc R . .
H16C H 0.8069 0.6052 0.5583 0.029 Uiso 1 1 calc R . .

loop_
_atom_site_aniso_label
_atom_site_aniso_U_11
_atom_site_aniso_U_22
_atom_site_aniso_U_33
_atom_site_aniso_U_23
_atom_site_aniso_U_13
_atom_site_aniso_U_12
Br1 0.02237(11) 0.01810(11) 0.02060(11) -0.00034(5) 0.00312(6) -0.00112(6)
N1 0.0161(6) 0.0143(6) 0.0151(7) 0.0003(5) 0.0013(5) -0.0017(5)
C1 0.0168(8) 0.0380(10) 0.0451(12) 0.0200(9) 0.0006(7) 0.0006(8)
C2 0.0188(8) 0.0234(9) 0.0538(12) 0.0076(8) 0.0041(8) 0.0032(7)
C3 0.0170(8) 0.0235(9) 0.0362(10) -0.0020(7) 0.0032(7) -0.0001(6)
C4 0.0111(7) 0.0201(8) 0.0260(9) 0.0013(6) 0.0024(6) -0.0017(6)
C5 0.0151(7) 0.0184(8) 0.0206(8) -0.0013(6) 0.0032(6) -0.0030(6)
C6 0.0208(8) 0.0156(7) 0.0146(8) 0.0031(6) 0.0017(6) -0.0018(6)
C7 0.0201(8) 0.0144(7) 0.0167(8) 0.0046(6) 0.0021(6) -0.0005(6)
C8 0.0282(9) 0.0154(7) 0.0179(8) 0.0049(6) 0.0027(6) 0.0032(6)
C9 0.0233(8) 0.0207(8) 0.0288(9) 0.0112(6) 0.0080(6) 0.0068(7)
C10 0.0181(8) 0.0214(8) 0.0337(10) 0.0148(7) -0.0008(6) -0.0011(6)
C11 0.0169(8) 0.0248(9) 0.0275(10) 0.0005(6) 0.0003(6) -0.0030(6)
C12 0.0179(8) 0.0424(11) 0.0290(10) 0.0069(8) -0.0012(7) -0.0048(8)
C13 0.0252(8) 0.0195(8) 0.0224(9) 0.0068(6) -0.0036(6) -0.0051(7)
C14 0.0223(8) 0.0177(8) 0.0181(8) 0.0032(6) 0.0015(6) 0.0000(6)
C15 0.0184(7) 0.0207(8) 0.0152(8) 0.0010(6) 0.0029(6) 0.0009(6)
C16 0.0209(8) 0.0144(7) 0.0224(9) -0.0010(6) -0.0004(6) -0.0036(6)

loop_
_atom_type_symbol
_atom_type_description
_atom_type_scat_dispersion_real
_atom_type_scat_dispersion_imag
_atom_type_scat_source
C C 0.0181 0.0091 'International Tables Vol C Tables 4.2.6.8 and 6.1.1.4'
H H 0.0000 0.0000 'International Tables Vol C Tables 4.2.6.8 and 6.1.1.4'
N N 0.0311 0.0180 'International Tables Vol C Tables 4.2.6.8 and 6.1.1.4'
Br Br -0.6763 1.2805 'International Tables Vol C Tables 4.2.6.8 and 6.1.1.4'

loop_
_geom_angle_atom_site_label_1
_geom_angle_atom_site_label_2
_geom_angle_atom_site_label_3
_geom_angle
_geom_angle_site_symmetry_1
_geom_angle_site_symmetry_3
_geom_angle_publ_flag
C16 N1 C15 110.40(12) . . ?
C16 N1 C6 110.22(11) . . ?
C15 N1 C6 109.91(11) . . ?
C16 N1 C5 109.29(12) . . ?
C15 N1 C5 110.60(11) . . ?
C6 N1 C5 106.34(11) . . ?
C2 C1 C12 120.43(17) . . ?
C2 C1 H1 119.8 . . ?
C12 C1 H1 119.8 . . ?
C1 C2 C3 119.98(17) . . ?
C1 C2 H2 120.0 . . ?
C3 C2 H2 120.0 . . ?
C2 C3 C4 120.16(17) . . ?
C2 C3 H3 119.9 . . ?
C4 C3 H3 119.9 . . ?
C11 C4 C3 119.23(16) . . ?
C11 C4 C5 119.63(15) . . ?
C3 C4 C5 121.12(15) . . ?
C4 C5 N1 113.41(12) . . ?
C4 C5 H5A 108.9 . . ?
N1 C5 H5A 108.9 . . ?
C4 C5 H5B 108.9 . . ?
N1 C5 H5B 108.9 . . ?
H5A C5 H5B 107.7 . . ?
C7 C6 N1 113.47(12) . . ?
C7 C6 H6A 108.9 . . ?
N1 C6 H6A 108.9 . . ?
C7 C6 H6B 108.9 . . ?
N1 C6 H6B 108.9 . . ?
H6A C6 H6B 107.7 . . ?
C8 C7 C14 118.67(15) . . ?
C8 C7 C6 121.11(14) . . ?
C14 C7 C6 120.21(14) . . ?
C9 C8 C7 120.76(16) . . ?
C9 C8 H8 119.6 . . ?
C7 C8 H8 119.6 . . ?
C10 C9 C8 119.92(15) . . ?
C10 C9 H9 120.0 . . ?
C8 C9 H9 120.0 . . ?
C9 C10 C13 120.11(15) . . ?
C9 C10 H10 119.9 . . ?
C13 C10 H10 119.9 . . ?
C12 C11 C4 120.60(17) . . ?
C12 C11 H11 119.7 . . ?
C4 C11 H11 119.7 . . ?
C1 C12 C11 119.58(18) . . ?
C1 C12 H12 120.2 . . ?
C11 C12 H12 120.2 . . ?
C14 C13 C10 119.88(16) . . ?
C14 C13 H13 120.1 . . ?
C10 C13 H13 120.1 . . ?
C13 C14 C7 120.64(15) . . ?
C13 C14 H14 119.7 . . ?
C7 C14 H14 119.7 . . ?
N1 C15 H15A 109.5 . . ?
N1 C15 H15B 109.5 . . ?
H15A C15 H15B 109.5 . . ?
N1 C15 H15C 109.5 . . ?
H15A C15 H15C 109.5 . . ?
H15B C15 H15C 109.5 . . ?
N1 C16 H16A 109.5 . . ?
N1 C16 H16B 109.5 . . ?
H16A C16 H16B 109.5 . . ?
N1 C16 H16C 109.5 . . ?
H16A C16 H16C 109.5 . . ?
H16B C16 H16C 109.5 . . ?

loop_
_geom_bond_atom_site_label_1
_geom_bond_atom_site_label_2
_geom_bond_distance
_geom_bond_site_symmetry_2
_geom_bond_publ_flag
N1 C16 1.4939(19) . ?
N1 C15 1.4943(18) . ?
N1 C6 1.5325(19) . ?
N1 C5 1.5376(19) . ?
C1 C2 1.383(3) . ?
C1 C12 1.388(3) . ?
C1 H1 0.9300 . ?
C2 C3 1.393(3) . ?
C2 H2 0.9300 . ?
C3 C4 1.396(2) . ?
C3 H3 0.9300 . ?
C4 C11 1.392(2) . ?
C4 C5 1.508(2) . ?
C5 H5A 0.9700 . ?
C5 H5B 0.9700 . ?
C6 C7 1.506(2) . ?
C6 H6A 0.9700 . ?
C6 H6B 0.9700 . ?
C7 C8 1.398(2) . ?
C7 C14 1.400(2) . ?
C8 C9 1.388(2) . ?
C8 H8 0.9300 . ?
C9 C10 1.388(3) . ?
C9 H9 0.9300 . ?
C10 C13 1.393(2) . ?
C10 H10 0.9300 . ?
C11 C12 1.391(3) . ?
C11 H11 0.9300 . ?
C12 H12 0.9300 . ?
C13 C14 1.388(2) . ?
C13 H13 0.9300 . ?
C14 H14 0.9300 . ?
C15 H15A 0.9600 . ?
C15 H15B 0.9600 . ?
C15 H15C 0.9600 . ?
C16 H16A 0.9600 . ?
C16 H16B 0.9600 . ?
C16 H16C 0.9600 . ?

loop_
_cod_related_entry_id
_cod_related_entry_database
_cod_related_entry_code
1 ChemSpider 9407066
